data_7127783
loop_
_publ_author_name
'Xu, Kui'
'Zhang, Xiaoshuai'
'Liu, Guopeng'
'Ma, Wanzun'
'Yin, Yu'
'Yin, Ying'
'Chen, Xi'
'Zhao, Xinyun'
'Sessler, Jonathan L.'
'Zhang, Zhan'

_publ_section_title
;
 Pyridazine-bridged expanded rosarin and semi-rosarinogen.
;
_journal_issue 12
_journal_name_full 'Chemical communications (Cambridge, England)'
_journal_page_first 1486
_journal_page_last 1489
_journal_paper_doi 10.1039/d0cc07433k
_journal_volume 57
_journal_year 2021
_chemical_formula_moiety '3(C H Cl3), C81 H84 N12'
_chemical_formula_sum 'C84 H87 Cl9 N12'
_chemical_formula_weight 1583.70
_space_group_crystal_system monoclinic
_space_group_IT_number 14
_space_group_name_Hall '-P 2yn'
_space_group_name_H-M_alt 'P 1 21/n 1'
_atom_sites_solution_hydrogens mixed
_atom_sites_solution_primary direct
_audit_block_doi 10.5517/ccdc.csd.cc265fys
_audit_creation_date 2020-08-20
_audit_creation_method
;
Olex2 1.2
(compiled 2018.05.29 svn.r3508 for OlexSys, GUI svn.r5506)
;
_audit_update_record
;
2020-12-01 deposited with the CCDC.	2021-01-08 downloaded from the CCDC.
;
_cell_angle_alpha 90
_cell_angle_beta 94.8920(10)
_cell_angle_gamma 90
_cell_formula_units_Z 4
_cell_length_a 11.8725(2)
_cell_length_b 16.7463(3)
_cell_length_c 42.5496(8)
_cell_measurement_reflns_used 9286
_cell_measurement_temperature 170(2)
_cell_measurement_theta_max 54.93
_cell_measurement_theta_min 3.630
_cell_volume 8428.9(3)
_computing_cell_refinement 'SAINT v8.37A (Bruker, 2015)'
_computing_data_reduction 'SAINT v8.37A (Bruker, 2015)'
_computing_molecular_graphics 'Olex2 (Dolomanov et al., 2009)'
_computing_publication_material 'Olex2 (Dolomanov et al., 2009)'
_computing_structure_refinement 'XL (Sheldrick, 2008)'
_computing_structure_solution 'ShelXS (Sheldrick, 2008)'
_diffrn_ambient_temperature 170.15
_diffrn_measured_fraction_theta_full 0.994
_diffrn_measured_fraction_theta_max 0.994
_diffrn_measurement_device_type 'Bruker D8 Venture'
_diffrn_measurement_method '\f and \w scans'
_diffrn_radiation_type GaK\a
_diffrn_radiation_wavelength 1.34139
_diffrn_reflns_av_R_equivalents 0.0553
_diffrn_reflns_av_unetI/netI 0.0389
_diffrn_reflns_Laue_measured_fraction_full 0.994
_diffrn_reflns_Laue_measured_fraction_max 0.994
_diffrn_reflns_limit_h_max 14
_diffrn_reflns_limit_h_min -10
_diffrn_reflns_limit_k_max 20
_diffrn_reflns_limit_k_min -20
_diffrn_reflns_limit_l_max 51
_diffrn_reflns_limit_l_min -51
_diffrn_reflns_number 89206
_diffrn_reflns_point_group_measured_fraction_full 0.994
_diffrn_reflns_point_group_measured_fraction_max 0.994
_diffrn_reflns_theta_full 53.594
_diffrn_reflns_theta_max 54.949
_diffrn_reflns_theta_min 3.299
_exptl_absorpt_coefficient_mu 2.041
_exptl_absorpt_correction_T_max 0.7508
_exptl_absorpt_correction_T_min 0.5046
_exptl_absorpt_correction_type multi-scan
_exptl_absorpt_process_details 'SADABS-2016/2 (Bruker,2016/2) '
_exptl_crystal_colour red
_exptl_crystal_colour_primary red
_exptl_crystal_density_diffrn 1.248
_exptl_crystal_description prism
_exptl_crystal_F_000 3312
_exptl_crystal_size_max 0.12
_exptl_crystal_size_mid 0.03
_exptl_crystal_size_min 0.02
_refine_diff_density_max 1.108
_refine_diff_density_min -1.211
_refine_diff_density_rms 0.077
_refine_ls_extinction_method none
_refine_ls_goodness_of_fit_ref 1.037
_refine_ls_hydrogen_treatment mixed
_refine_ls_matrix_type full
_refine_ls_number_parameters 970
_refine_ls_number_reflns 15960
_refine_ls_number_restraints 15
_refine_ls_restrained_S_all 1.043
_refine_ls_R_factor_all 0.0895
_refine_ls_R_factor_gt 0.0768
_refine_ls_shift/su_max 0.001
_refine_ls_shift/su_mean 0.000
_refine_ls_structure_factor_coef Fsqd
_refine_ls_weighting_details 'w=1/[\s^2^(Fo^2^)+(0.1171P)^2^+13.8389P] where P=(Fo^2^+2Fc^2^)/3'
_refine_ls_weighting_scheme calc
_refine_ls_wR_factor_gt 0.2152
_refine_ls_wR_factor_ref 0.2260
_reflns_Friedel_coverage 0.000
_reflns_number_gt 12997
_reflns_number_total 15960
_reflns_threshold_expression 'I > 2\s(I)'
_cod_data_source_file d0cc07433k2.cif
_cod_data_source_block mjl18339_0m_pl
_cod_depositor_comments 'Adding full bibliography for 7127783.cif.'
_cod_database_code 7127783
_shelx_shelxl_version_number 2014/7
_shelx_space_group_comment
;
The symmetry employed for this shelxl refinement is uniquely defined
by the following loop, which should always be used as a source of
symmetry information in preference to the above space-group names.
They are only intended as comments.
;
_shelx_estimated_absorpt_t_max 0.960
_shelx_estimated_absorpt_t_min 0.792
_olex2_refinement_description
;
1. Fixed Uiso
 At 1.2 times of:
  All C(H) groups, All C(H,H) groups
 At 1.5 times of:
  All C(H,H,H) groups
2. Restrained distances
 N3-H3 = N12-H12 = N7-H7
 0.86 with sigma of 0.01
3. Uiso/Uaniso restraints and constraints
Uanis(Cl3) \\sim Ueq, Uanis(Cl12) \\sim Ueq: with sigma of 0.01 and sigma for
terminal atoms of 0.02
4.a Ternary CH refined with riding coordinates:
 C1(H1), C2(H2), C4(H4)
4.b Secondary CH2 refined with riding coordinates:
 C30(H30A,H30B), C32(H32A,H32B), C42(H42A,H42B), C44(H44A,H44B), C50(H50A,
 H50B), C52(H52A,H52B), C62(H62A,H62B), C64(H64A,H64B), C70(H70A,H70B),
 C72(H72A,H72B), C82(H82A,H82B), C84(H84A,H84B)
4.c Aromatic/amide H refined with riding coordinates:
 C26(H26), C27(H27), C35(H35), C36(H36), C37(H37), C38(H38), C39(H39),
 C46(H46), C47(H47), C55(H55), C56(H56), C57(H57), C58(H58), C59(H59), C66(H66),
  C67(H67), C75(H75), C76(H76), C77(H77), C78(H78), C79(H79)
4.d Idealised Me refined as rotating group:
 C31(H31A,H31B,H31C), C33(H33A,H33B,H33C), C43(H43A,H43B,H43C), C45(H45A,H45B,
 H45C), C51(H51A,H51B,H51C), C53(H53A,H53B,H53C), C63(H63A,H63B,H63C), C65(H65A,
 H65B,H65C), C71(H71A,H71B,H71C), C73(H73A,H73B,H73C), C83(H83A,H83B,H83C),
 C85(H85A,H85B,H85C)
;
_smtbx_masks_special_details
;
Every molecule of compound (I) was distributed with 
another 0.6 chloroform molecule according to the 
residual electron density of ~148 e per unit 
cell and our crystallization condition. Then, 
the pratical formula should 
be (C~81~H~84~N~12~).3.6(C H Cl~3~).
;
_olex2_submission_special_instructions 'No special instructions were received'

loop_
_space_group_symop_operation_xyz
'x, y, z'
'-x+1/2, y+1/2, -z+1/2'
'-x, -y, -z'
'x-1/2, -y-1/2, z-1/2'

loop_
_atom_site_label
_atom_site_type_symbol
_atom_site_fract_x
_atom_site_fract_y
_atom_site_fract_z
_atom_site_U_iso_or_equiv
_atom_site_adp_type
_atom_site_occupancy
_atom_site_site_symmetry_order
_atom_site_calc_flag
_atom_site_refinement_flags_posn
_atom_site_refinement_flags_adp
_atom_site_refinement_flags_occupancy
_atom_site_disorder_assembly
_atom_site_disorder_group
C1 C 0.1293(5) 0.1707(3) 0.36574(14) 0.0821(16) Uani 1 1 d . . . . .
H1 H 0.1136 0.1776 0.3883 0.098 Uiso 1 1 calc R . . . .
Cl1 Cl 0.21867(13) 0.24834(9) 0.35589(3) 0.0846(4) Uani 1 1 d . . . . .
Cl2 Cl -0.00031(12) 0.17412(9) 0.34252(4) 0.0891(5) Uani 1 1 d . . . . .
Cl3 Cl 0.19258(19) 0.08031(11) 0.36210(9) 0.1918(16) Uani 1 1 d . U . . .
C2 C 0.6547(3) 0.5381(3) 0.59656(9) 0.0502(9) Uani 1 1 d . . . . .
H2 H 0.7303 0.5523 0.6072 0.060 Uiso 1 1 calc R . . . .
Cl4 Cl 0.65779(13) 0.55656(9) 0.55643(3) 0.0806(4) Uani 1 1 d . . . . .
Cl5 Cl 0.62799(14) 0.43952(10) 0.60489(5) 0.1061(6) Uani 1 1 d . . . . .
Cl6 Cl 0.55386(15) 0.60138(11) 0.61109(5) 0.1111(6) Uani 1 1 d . . . . .
C4 C 0.3701(4) 0.8776(3) 0.40991(14) 0.0773(15) Uani 1 1 d . . . . .
H4 H 0.4489 0.8681 0.4194 0.093 Uiso 1 1 calc R . . . .
Cl10 Cl 0.37839(14) 0.91979(9) 0.37360(4) 0.0875(4) Uani 1 1 d . . . . .
Cl11 Cl 0.30047(17) 0.78524(9) 0.40722(5) 0.1116(6) Uani 1 1 d . . . . .
Cl12 Cl 0.3049(2) 0.94175(13) 0.43464(5) 0.1316(8) Uani 1 1 d . U . . .
C5 C -0.0193(2) 0.37295(19) 0.38713(7) 0.0292(6) Uani 1 1 d . . . . .
C6 C -0.0425(2) 0.34809(19) 0.41887(7) 0.0306(6) Uani 1 1 d . . . . .
C7 C 0.0017(2) 0.32995(19) 0.47056(7) 0.0306(6) Uani 1 1 d . . . . .
C8 C 0.0753(2) 0.32940(18) 0.49924(7) 0.0280(6) Uani 1 1 d . . . . .
C9 C 0.1897(2) 0.31323(17) 0.49961(6) 0.0267(6) Uani 1 1 d . . . . .
C10 C 0.3408(2) 0.25897(17) 0.48365(7) 0.0263(6) Uani 1 1 d . . . . .
C11 C 0.4085(2) 0.20758(17) 0.46451(7) 0.0261(6) Uani 1 1 d . . . . .
C12 C 0.5269(2) 0.10158(17) 0.43370(7) 0.0274(6) Uani 1 1 d . . . . .
C13 C 0.5965(2) 0.04138(17) 0.41958(7) 0.0280(6) Uani 1 1 d . . . . .
C14 C 0.6939(2) -0.01363(16) 0.38240(7) 0.0265(6) Uani 1 1 d . . . . .
C15 C 0.7478(2) -0.01399(16) 0.35363(6) 0.0245(6) Uani 1 1 d . . . . .
C16 C 0.7375(2) 0.04644(16) 0.33116(6) 0.0224(5) Uani 1 1 d . . . . .
C17 C 0.6906(2) 0.16624(16) 0.31382(6) 0.0213(5) Uani 1 1 d . . . . .
C18 C 0.6382(2) 0.24566(15) 0.31319(6) 0.0204(5) Uani 1 1 d . . . . .
C19 C 0.5568(2) 0.39514(16) 0.30952(6) 0.0207(5) Uani 1 1 d . . . . .
C20 C 0.5168(2) 0.47802(16) 0.30592(6) 0.0211(5) Uani 1 1 d . . . . .
C21 C 0.3987(2) 0.57316(15) 0.29171(6) 0.0211(5) Uani 1 1 d . . . . .
C22 C 0.2957(2) 0.60279(15) 0.28021(6) 0.0219(5) Uani 1 1 d . . . . .
C23 C 0.1939(2) 0.55516(16) 0.28143(6) 0.0216(5) Uani 1 1 d . . . . .
C24 C 0.0743(2) 0.47513(16) 0.30477(6) 0.0217(5) Uani 1 1 d . . . . .
C25 C 0.0377(2) 0.43357(17) 0.33196(6) 0.0240(6) Uani 1 1 d . . . . .
C26 C -0.0652(2) 0.3924(2) 0.33218(7) 0.0319(7) Uani 1 1 d . . . . .
H26 H -0.1136 0.3858 0.3134 0.038 Uiso 1 1 calc R . . . .
C27 C -0.0936(3) 0.3621(2) 0.36030(7) 0.0343(7) Uani 1 1 d . . . . .
H27 H -0.1627 0.3341 0.3615 0.041 Uiso 1 1 calc R . . . .
C28 C 0.0218(2) 0.49551(16) 0.27507(6) 0.0226(5) Uani 1 1 d . . . . .
C29 C 0.0967(2) 0.54687(16) 0.26068(6) 0.0241(6) Uani 1 1 d . . . . .
C30 C 0.0783(3) 0.5810(2) 0.22794(7) 0.0346(7) Uani 1 1 d . . . . .
H30A H -0.0038 0.5888 0.2226 0.042 Uiso 1 1 calc R . . . .
H30B H 0.1152 0.6339 0.2276 0.042 Uiso 1 1 calc R . . . .
C31 C 0.1239(8) 0.5287(4) 0.20337(11) 0.123(3) Uani 1 1 d . . . . .
H31A H 0.1134 0.5551 0.1828 0.184 Uiso 1 1 calc GR . . . .
H31B H 0.0834 0.4776 0.2024 0.184 Uiso 1 1 calc GR . . . .
H31C H 0.2046 0.5191 0.2089 0.184 Uiso 1 1 calc GR . . . .
C32 C -0.0915(2) 0.46939(18) 0.26043(7) 0.0273(6) Uani 1 1 d . . . . .
H32A H -0.1184 0.5087 0.2441 0.033 Uiso 1 1 calc R . . . .
H32B H -0.1459 0.4695 0.2768 0.033 Uiso 1 1 calc R . . . .
C33 C -0.0913(3) 0.3868(2) 0.24547(10) 0.0483(9) Uani 1 1 d . . . . .
H33A H -0.0384 0.3861 0.2290 0.072 Uiso 1 1 calc GR . . . .
H33B H -0.1674 0.3739 0.2362 0.072 Uiso 1 1 calc GR . . . .
H33C H -0.0677 0.3471 0.2616 0.072 Uiso 1 1 calc GR . . . .
C34 C 0.2786(2) 0.68455(16) 0.26726(7) 0.0258(6) Uani 1 1 d . . . . .
C35 C 0.3418(3) 0.71330(19) 0.24357(8) 0.0357(7) Uani 1 1 d . . . . .
H35 H 0.3990 0.6811 0.2357 0.043 Uiso 1 1 calc R . . . .
C36 C 0.3204(3) 0.7901(2) 0.23149(9) 0.0485(9) Uani 1 1 d . . . . .
H36 H 0.3614 0.8091 0.2148 0.058 Uiso 1 1 calc R . . . .
C37 C 0.2413(4) 0.8379(2) 0.24341(11) 0.0575(12) Uani 1 1 d . . . . .
H37 H 0.2297 0.8907 0.2356 0.069 Uiso 1 1 calc R . . . .
C38 C 0.1783(4) 0.8100(2) 0.26676(12) 0.0576(11) Uani 1 1 d . . . . .
H38 H 0.1233 0.8435 0.2750 0.069 Uiso 1 1 calc R . . . .
C39 C 0.1952(3) 0.73302(19) 0.27833(9) 0.0398(8) Uani 1 1 d . . . . .
H39 H 0.1495 0.7133 0.2939 0.048 Uiso 1 1 calc R . . . .
C40 C 0.5068(2) 0.61194(16) 0.30122(6) 0.0227(5) Uani 1 1 d . . . . .
C41 C 0.5808(2) 0.55225(16) 0.31023(6) 0.0221(5) Uani 1 1 d . . . . .
C42 C 0.7000(2) 0.55960(18) 0.32515(8) 0.0302(6) Uani 1 1 d . . . . .
H42A H 0.7308 0.6123 0.3197 0.036 Uiso 1 1 calc R . . . .
H42B H 0.7474 0.5179 0.3164 0.036 Uiso 1 1 calc R . . . .
C43 C 0.7066(4) 0.5510(3) 0.36069(10) 0.0596(11) Uani 1 1 d . . . . .
H43A H 0.6775 0.4985 0.3662 0.089 Uiso 1 1 calc GR . . . .
H43B H 0.6610 0.5929 0.3696 0.089 Uiso 1 1 calc GR . . . .
H43C H 0.7854 0.5562 0.3693 0.089 Uiso 1 1 calc GR . . . .
C44 C 0.5289(3) 0.70002(17) 0.30506(8) 0.0320(7) Uani 1 1 d . . . . .
H44A H 0.5041 0.7277 0.2851 0.038 Uiso 1 1 calc R . . . .
H44B H 0.6112 0.7090 0.3094 0.038 Uiso 1 1 calc R . . . .
C45 C 0.4673(3) 0.7356(2) 0.33170(10) 0.0539(10) Uani 1 1 d . . . . .
H45A H 0.3856 0.7287 0.3270 0.081 Uiso 1 1 calc GR . . . .
H45B H 0.4850 0.7926 0.3337 0.081 Uiso 1 1 calc GR . . . .
H45C H 0.4917 0.7083 0.3515 0.081 Uiso 1 1 calc GR . . . .
C46 C 0.4832(2) 0.33311(16) 0.31656(7) 0.0244(6) Uani 1 1 d . . . . .
H46 H 0.4062 0.3437 0.3195 0.029 Uiso 1 1 calc R . . . .
C47 C 0.5252(2) 0.25741(16) 0.31899(7) 0.0241(6) Uani 1 1 d . . . . .
H47 H 0.4791 0.2140 0.3245 0.029 Uiso 1 1 calc R . . . .
C48 C 0.7624(2) 0.13301(17) 0.29137(6) 0.0243(6) Uani 1 1 d . . . . .
C49 C 0.7911(2) 0.05717(16) 0.30193(6) 0.0243(6) Uani 1 1 d . . . . .
C50 C 0.8579(3) -0.00114(18) 0.28384(7) 0.0300(6) Uani 1 1 d . . . . .
H50A H 0.8271 -0.0008 0.2615 0.036 Uiso 1 1 calc R . . . .
H50B H 0.8469 -0.0555 0.2922 0.036 Uiso 1 1 calc R . . . .
C51 C 0.9837(3) 0.0159(2) 0.28525(9) 0.0422(8) Uani 1 1 d . . . . .
H51A H 1.0198 -0.0220 0.2717 0.063 Uiso 1 1 calc GR . . . .
H51B H 1.0168 0.0102 0.3070 0.063 Uiso 1 1 calc GR . . . .
H51C H 0.9959 0.0704 0.2779 0.063 Uiso 1 1 calc GR . . . .
C52 C 0.7925(3) 0.17308(19) 0.26188(8) 0.0376(7) Uani 1 1 d . . . . .
H52A H 0.8408 0.1366 0.2506 0.045 Uiso 1 1 calc R . . . .
H52B H 0.8375 0.2215 0.2677 0.045 Uiso 1 1 calc R . . . .
C53 C 0.6914(4) 0.1969(2) 0.23972(8) 0.0498(9) Uani 1 1 d . . . . .
H53A H 0.7174 0.2246 0.2214 0.075 Uiso 1 1 calc GR . . . .
H53B H 0.6424 0.2326 0.2507 0.075 Uiso 1 1 calc GR . . . .
H53C H 0.6489 0.1490 0.2327 0.075 Uiso 1 1 calc GR . . . .
C54 C 0.8314(3) -0.07936(18) 0.34967(7) 0.0285(6) Uani 1 1 d . . . . .
C55 C 0.9444(3) -0.0650(2) 0.35833(9) 0.0416(8) Uani 1 1 d . . . . .
H55 H 0.9675 -0.0139 0.3662 0.050 Uiso 1 1 calc R . . . .
C56 C 1.0249(4) -0.1247(3) 0.35560(11) 0.0604(12) Uani 1 1 d . . . . .
H56 H 1.1026 -0.1144 0.3615 0.072 Uiso 1 1 calc R . . . .
C57 C 0.9913(5) -0.1982(3) 0.34438(10) 0.0671(14) Uani 1 1 d . . . . .
H57 H 1.0459 -0.2389 0.3424 0.081 Uiso 1 1 calc R . . . .
C58 C 0.8799(5) -0.2132(2) 0.33604(9) 0.0655(14) Uani 1 1 d . . . . .
H58 H 0.8573 -0.2648 0.3287 0.079 Uiso 1 1 calc R . . . .
C59 C 0.7991(4) -0.1541(2) 0.33816(8) 0.0462(9) Uani 1 1 d . . . . .
H59 H 0.7219 -0.1648 0.3318 0.055 Uiso 1 1 calc R . . . .
C60 C 0.7036(3) -0.06483(17) 0.40929(7) 0.0289(6) Uani 1 1 d . . . . .
C61 C 0.6423(3) -0.02970(18) 0.43238(7) 0.0307(6) Uani 1 1 d . . . . .
C62 C 0.6292(3) -0.0624(2) 0.46471(8) 0.0387(8) Uani 1 1 d . . . . .
H62A H 0.6237 -0.1213 0.4634 0.046 Uiso 1 1 calc R . . . .
H62B H 0.5576 -0.0422 0.4720 0.046 Uiso 1 1 calc R . . . .
C63 C 0.7255(4) -0.0403(3) 0.48869(9) 0.0552(10) Uani 1 1 d . . . . .
H63A H 0.7965 -0.0615 0.4819 0.083 Uiso 1 1 calc GR . . . .
H63B H 0.7118 -0.0630 0.5092 0.083 Uiso 1 1 calc GR . . . .
H63C H 0.7306 0.0180 0.4904 0.083 Uiso 1 1 calc GR . . . .
C64 C 0.7610(3) -0.14437(18) 0.41365(7) 0.0353(7) Uani 1 1 d . . . . .
H64A H 0.7864 -0.1517 0.4362 0.042 Uiso 1 1 calc R . . . .
H64B H 0.8288 -0.1451 0.4016 0.042 Uiso 1 1 calc R . . . .
C65 C 0.6836(4) -0.2134(2) 0.40271(11) 0.0550(10) Uani 1 1 d . . . . .
H65A H 0.6526 -0.2039 0.3809 0.083 Uiso 1 1 calc GR . . . .
H65B H 0.6216 -0.2173 0.4164 0.083 Uiso 1 1 calc GR . . . .
H65C H 0.7268 -0.2633 0.4037 0.083 Uiso 1 1 calc GR . . . .
C66 C 0.4431(3) 0.14466(19) 0.41628(7) 0.0322(7) Uani 1 1 d . . . . .
H66 H 0.4286 0.1368 0.3942 0.039 Uiso 1 1 calc R . . . .
C67 C 0.3821(3) 0.19885(19) 0.43196(7) 0.0323(7) Uani 1 1 d . . . . .
H67 H 0.3237 0.2295 0.4211 0.039 Uiso 1 1 calc R . . . .
C68 C 0.3769(2) 0.29830(18) 0.51336(7) 0.0286(6) Uani 1 1 d . . . . .
C69 C 0.2814(3) 0.33240(17) 0.52325(7) 0.0280(6) Uani 1 1 d . . . . .
C70 C 0.2795(3) 0.3917(2) 0.55004(8) 0.0359(7) Uani 1 1 d . . . . .
H70A H 0.3498 0.3861 0.5641 0.043 Uiso 1 1 calc R . . . .
H70B H 0.2150 0.3793 0.5625 0.043 Uiso 1 1 calc R . . . .
C71 C 0.2691(4) 0.4770(2) 0.53824(11) 0.0568(10) Uani 1 1 d . . . . .
H71A H 0.1996 0.4827 0.5243 0.085 Uiso 1 1 calc GR . . . .
H71B H 0.3344 0.4901 0.5266 0.085 Uiso 1 1 calc GR . . . .
H71C H 0.2666 0.5133 0.5562 0.085 Uiso 1 1 calc GR . . . .
C72 C 0.4963(3) 0.3074(2) 0.52758(8) 0.0420(8) Uani 1 1 d . . . . .
H72A H 0.4961 0.3154 0.5506 0.050 Uiso 1 1 calc R . . . .
H72B H 0.5389 0.2579 0.5240 0.050 Uiso 1 1 calc R . . . .
C73 C 0.5535(4) 0.3765(3) 0.51353(14) 0.0707(13) Uani 1 1 d . . . . .
H73A H 0.5494 0.3703 0.4906 0.106 Uiso 1 1 calc GR . . . .
H73B H 0.6328 0.3783 0.5220 0.106 Uiso 1 1 calc GR . . . .
H73C H 0.5157 0.4261 0.5188 0.106 Uiso 1 1 calc GR . . . .
C74 C 0.0256(2) 0.34727(19) 0.52915(7) 0.0294(6) Uani 1 1 d . . . . .
C75 C 0.0343(3) 0.2917(2) 0.55335(8) 0.0447(9) Uani 1 1 d . . . . .
H75 H 0.0702 0.2420 0.5503 0.054 Uiso 1 1 calc R . . . .
C76 C -0.0082(4) 0.3075(3) 0.58176(9) 0.0641(13) Uani 1 1 d . . . . .
H76 H -0.0016 0.2685 0.5980 0.077 Uiso 1 1 calc R . . . .
C77 C -0.0597(4) 0.3787(3) 0.58684(9) 0.0646(12) Uani 1 1 d . . . . .
H77 H -0.0886 0.3893 0.6066 0.078 Uiso 1 1 calc R . . . .
C78 C -0.0693(4) 0.4340(3) 0.56357(11) 0.0587(11) Uani 1 1 d . . . . .
H78 H -0.1044 0.4838 0.5672 0.070 Uiso 1 1 calc R . . . .
C79 C -0.0284(3) 0.4190(2) 0.53442(9) 0.0441(8) Uani 1 1 d . . . . .
H79 H -0.0376 0.4578 0.5181 0.053 Uiso 1 1 calc R . . . .
C80 C -0.1158(3) 0.3200(2) 0.46488(8) 0.0361(7) Uani 1 1 d . . . . .
C81 C -0.1436(3) 0.3316(2) 0.43227(8) 0.0345(7) Uani 1 1 d . . . . .
C82 C -0.2607(3) 0.3286(2) 0.41573(8) 0.0411(8) Uani 1 1 d . . . . .
H82A H -0.3159 0.3441 0.4308 0.049 Uiso 1 1 calc R . . . .
H82B H -0.2660 0.3682 0.3984 0.049 Uiso 1 1 calc R . . . .
C83 C -0.2922(4) 0.2480(3) 0.40242(10) 0.0563(10) Uani 1 1 d . . . . .
H83A H -0.2391 0.2327 0.3870 0.084 Uiso 1 1 calc GR . . . .
H83B H -0.3690 0.2499 0.3920 0.084 Uiso 1 1 calc GR . . . .
H83C H -0.2889 0.2086 0.4195 0.084 Uiso 1 1 calc GR . . . .
C84 C -0.1982(3) 0.2940(3) 0.48798(9) 0.0498(9) Uani 1 1 d . . . . .
H84A H -0.1843 0.3255 0.5076 0.060 Uiso 1 1 calc R . . . .
H84B H -0.2760 0.3057 0.4789 0.060 Uiso 1 1 calc R . . . .
C85 C -0.1892(4) 0.2064(3) 0.49596(11) 0.0676(13) Uani 1 1 d . . . . .
H85A H -0.2085 0.1747 0.4769 0.101 Uiso 1 1 calc GR . . . .
H85B H -0.2416 0.1935 0.5118 0.101 Uiso 1 1 calc GR . . . .
H85C H -0.1118 0.1941 0.5044 0.101 Uiso 1 1 calc GR . . . .
N1 N 0.1096(2) 0.43757(16) 0.35805(6) 0.0301(5) Uani 1 1 d . . . . .
N2 N 0.0821(2) 0.40723(17) 0.38528(6) 0.0319(6) Uani 1 1 d . . . . .
N3 N 0.0423(2) 0.34685(16) 0.44220(6) 0.0276(5) Uani 1 1 d D . . . .
H3 H 0.1127(10) 0.3481(18) 0.4403(7) 0.020(7) Uiso 1 1 d D . . . .
N4 N 0.2331(2) 0.27007(15) 0.47495(5) 0.0278(5) Uani 1 1 d . . . . .
N5 N 0.4920(2) 0.16653(16) 0.48009(6) 0.0319(6) Uani 1 1 d . . . . .
N6 N 0.5512(2) 0.11320(16) 0.46478(6) 0.0326(6) Uani 1 1 d . . . . .
N7 N 0.6253(2) 0.04891(14) 0.38976(6) 0.0270(5) Uani 1 1 d D . . . .
H7 H 0.610(3) 0.0893(17) 0.3776(8) 0.053(12) Uiso 1 1 d D . . . .
N8 N 0.67315(19) 0.11509(13) 0.33656(5) 0.0230(5) Uani 1 1 d . . . . .
N9 N 0.70568(19) 0.30608(14) 0.30630(6) 0.0251(5) Uani 1 1 d . . . . .
N10 N 0.66530(19) 0.38131(13) 0.30495(6) 0.0252(5) Uani 1 1 d . . . . .
N11 N 0.40987(18) 0.48999(13) 0.29616(5) 0.0220(5) Uani 1 1 d . . . . .
N12 N 0.17813(18) 0.51054(14) 0.30747(5) 0.0219(5) Uani 1 1 d D . . . .
H12 H 0.223(2) 0.506(2) 0.3241(5) 0.036(10) Uiso 1 1 d D . . . .

loop_
_atom_site_aniso_label
_atom_site_aniso_U_11
_atom_site_aniso_U_22
_atom_site_aniso_U_33
_atom_site_aniso_U_23
_atom_site_aniso_U_13
_atom_site_aniso_U_12
C1 0.092(4) 0.058(3) 0.090(4) -0.010(3) -0.033(3) -0.011(3)
Cl1 0.0971(10) 0.0775(9) 0.0768(8) 0.0138(6) -0.0067(7) -0.0121(7)
Cl2 0.0739(8) 0.0819(9) 0.1060(10) -0.0291(8) -0.0239(7) 0.0196(7)
Cl3 0.1100(14) 0.0618(9) 0.379(4) -0.0258(16) -0.124(2) 0.0138(9)
C2 0.0315(18) 0.070(3) 0.047(2) 0.0008(18) -0.0049(15) -0.0123(18)
Cl4 0.0963(9) 0.0943(9) 0.0501(6) 0.0076(6) 0.0003(6) -0.0032(7)
Cl5 0.0835(10) 0.0793(9) 0.1558(16) 0.0517(10) 0.0121(10) -0.0076(7)
Cl6 0.1016(12) 0.1064(12) 0.1328(14) -0.0374(11) 0.0536(11) 0.0008(9)
C4 0.061(3) 0.066(3) 0.101(4) 0.002(3) -0.016(3) -0.004(2)
Cl10 0.0971(10) 0.0769(9) 0.0927(10) -0.0079(7) 0.0326(8) -0.0008(7)
Cl11 0.1221(13) 0.0647(8) 0.1393(15) 0.0246(9) -0.0400(11) -0.0210(8)
Cl12 0.1656(19) 0.1251(15) 0.1153(14) -0.0409(11) 0.0774(14) -0.0504(14)
C5 0.0214(14) 0.0392(17) 0.0272(14) 0.0044(12) 0.0031(11) -0.0039(12)
C6 0.0237(14) 0.0395(17) 0.0288(15) 0.0037(12) 0.0026(11) -0.0019(12)
C7 0.0254(14) 0.0398(17) 0.0275(14) 0.0073(12) 0.0079(11) 0.0023(13)
C8 0.0285(15) 0.0301(15) 0.0262(14) 0.0060(11) 0.0062(11) 0.0020(12)
C9 0.0283(14) 0.0297(15) 0.0226(13) 0.0013(11) 0.0058(11) 0.0029(12)
C10 0.0262(14) 0.0280(14) 0.0252(14) 0.0005(11) 0.0052(11) 0.0001(11)
C11 0.0242(14) 0.0272(14) 0.0273(14) -0.0004(11) 0.0057(11) -0.0003(11)
C12 0.0309(15) 0.0250(14) 0.0279(14) 0.0020(11) 0.0117(12) -0.0023(12)
C13 0.0302(15) 0.0257(14) 0.0294(14) 0.0020(11) 0.0098(12) -0.0008(12)
C14 0.0299(15) 0.0201(13) 0.0300(14) 0.0048(11) 0.0063(12) 0.0053(11)
C15 0.0258(14) 0.0206(13) 0.0270(14) 0.0001(10) 0.0021(11) 0.0038(11)
C16 0.0223(13) 0.0190(13) 0.0263(13) -0.0005(10) 0.0036(10) 0.0044(10)
C17 0.0194(12) 0.0199(13) 0.0242(13) 0.0008(10) 0.0000(10) 0.0014(10)
C18 0.0208(13) 0.0189(13) 0.0211(12) -0.0004(10) -0.0002(10) 0.0017(10)
C19 0.0175(12) 0.0199(13) 0.0246(13) 0.0005(10) 0.0003(10) 0.0011(10)
C20 0.0192(12) 0.0188(13) 0.0255(13) 0.0008(10) 0.0026(10) -0.0012(10)
C21 0.0214(13) 0.0151(12) 0.0274(13) 0.0017(10) 0.0049(10) 0.0001(10)
C22 0.0230(13) 0.0170(12) 0.0261(13) 0.0007(10) 0.0045(10) 0.0012(10)
C23 0.0205(13) 0.0185(12) 0.0261(13) 0.0039(10) 0.0033(10) 0.0037(10)
C24 0.0163(12) 0.0220(13) 0.0266(13) 0.0007(10) 0.0005(10) -0.0005(10)
C25 0.0191(13) 0.0275(14) 0.0251(13) 0.0023(11) 0.0005(10) -0.0010(11)
C26 0.0233(14) 0.0428(18) 0.0287(15) 0.0078(13) -0.0038(11) -0.0087(13)
C27 0.0221(14) 0.0474(19) 0.0332(16) 0.0064(14) -0.0001(12) -0.0118(13)
C28 0.0197(13) 0.0219(13) 0.0259(13) 0.0001(10) 0.0006(10) 0.0022(10)
C29 0.0242(13) 0.0225(13) 0.0257(13) 0.0034(11) 0.0028(11) 0.0026(11)
C30 0.0326(16) 0.0378(17) 0.0320(16) 0.0107(13) -0.0055(13) -0.0025(13)
C31 0.227(9) 0.114(5) 0.032(2) 0.019(3) 0.042(4) 0.081(5)
C32 0.0204(13) 0.0306(15) 0.0297(14) 0.0049(12) -0.0042(11) -0.0019(11)
C33 0.0388(19) 0.043(2) 0.060(2) -0.0141(17) -0.0115(17) -0.0059(16)
C34 0.0251(14) 0.0155(13) 0.0361(15) 0.0039(11) -0.0011(11) 0.0009(11)
C35 0.0347(16) 0.0290(16) 0.0433(18) 0.0110(13) 0.0022(14) -0.0028(13)
C36 0.056(2) 0.0335(18) 0.053(2) 0.0226(16) -0.0089(18) -0.0139(17)
C37 0.064(3) 0.0220(17) 0.080(3) 0.0165(18) -0.032(2) -0.0048(17)
C38 0.056(2) 0.0271(18) 0.087(3) 0.0003(19) -0.008(2) 0.0191(17)
C39 0.0373(18) 0.0271(16) 0.055(2) 0.0026(14) 0.0064(15) 0.0094(14)
C40 0.0217(13) 0.0177(13) 0.0291(14) 0.0000(10) 0.0042(11) -0.0031(10)
C41 0.0198(13) 0.0183(13) 0.0284(13) 0.0002(10) 0.0032(10) -0.0026(10)
C42 0.0204(14) 0.0233(14) 0.0465(17) -0.0015(12) -0.0002(12) -0.0036(11)
C43 0.046(2) 0.080(3) 0.050(2) -0.002(2) -0.0139(18) 0.000(2)
C44 0.0293(15) 0.0174(14) 0.0487(18) 0.0009(12) -0.0007(13) -0.0029(11)
C45 0.051(2) 0.0374(19) 0.072(3) -0.0260(19) 0.0012(19) 0.0017(17)
C46 0.0166(12) 0.0205(13) 0.0363(15) 0.0018(11) 0.0041(11) 0.0019(10)
C47 0.0229(13) 0.0183(13) 0.0315(14) 0.0018(11) 0.0060(11) -0.0026(10)
C48 0.0240(13) 0.0246(14) 0.0247(13) 0.0001(11) 0.0042(11) 0.0023(11)
C49 0.0246(14) 0.0227(13) 0.0257(13) 0.0004(11) 0.0023(11) 0.0040(11)
C50 0.0338(16) 0.0270(15) 0.0297(14) 0.0011(12) 0.0068(12) 0.0080(12)
C51 0.0334(17) 0.047(2) 0.0476(19) 0.0065(16) 0.0103(15) 0.0068(15)
C52 0.052(2) 0.0290(16) 0.0346(16) 0.0068(13) 0.0180(15) 0.0112(14)
C53 0.077(3) 0.042(2) 0.0294(17) 0.0090(14) 0.0014(17) 0.0120(19)
C54 0.0360(16) 0.0264(14) 0.0236(13) 0.0045(11) 0.0057(12) 0.0114(12)
C55 0.0332(17) 0.0418(19) 0.050(2) 0.0104(15) 0.0070(15) 0.0085(14)
C56 0.042(2) 0.074(3) 0.068(3) 0.030(2) 0.0190(19) 0.028(2)
C57 0.096(4) 0.063(3) 0.047(2) 0.013(2) 0.027(2) 0.055(3)
C58 0.118(4) 0.038(2) 0.038(2) -0.0075(16) -0.009(2) 0.036(2)
C59 0.071(3) 0.0300(17) 0.0353(17) -0.0034(14) -0.0102(16) 0.0121(17)
C60 0.0347(16) 0.0249(14) 0.0275(14) 0.0045(11) 0.0041(12) 0.0013(12)
C61 0.0371(16) 0.0259(14) 0.0298(15) 0.0043(12) 0.0077(12) 0.0015(12)
C62 0.053(2) 0.0318(16) 0.0327(16) 0.0091(13) 0.0127(15) 0.0028(15)
C63 0.076(3) 0.055(2) 0.0350(19) 0.0108(17) 0.0031(18) -0.001(2)
C64 0.0466(19) 0.0275(15) 0.0320(16) 0.0086(12) 0.0047(14) 0.0102(14)
C65 0.061(2) 0.0287(18) 0.076(3) 0.0083(17) 0.010(2) 0.0019(17)
C66 0.0331(16) 0.0369(17) 0.0271(14) -0.0019(12) 0.0051(12) 0.0032(13)
C67 0.0312(15) 0.0379(17) 0.0282(15) 0.0002(12) 0.0046(12) 0.0075(13)
C68 0.0276(15) 0.0296(15) 0.0284(14) -0.0023(12) 0.0012(11) 0.0007(12)
C69 0.0317(15) 0.0275(14) 0.0246(14) 0.0001(11) 0.0023(11) 0.0052(12)
C70 0.0370(17) 0.0369(17) 0.0337(16) -0.0098(13) 0.0018(13) 0.0049(14)
C71 0.069(3) 0.036(2) 0.067(3) -0.0115(18) 0.014(2) 0.0030(19)
C72 0.0314(17) 0.051(2) 0.0423(18) -0.0137(15) -0.0063(14) 0.0066(15)
C73 0.036(2) 0.074(3) 0.102(4) -0.011(3) 0.002(2) -0.013(2)
C74 0.0258(14) 0.0361(16) 0.0274(14) 0.0058(12) 0.0076(11) 0.0065(12)
C75 0.0399(19) 0.057(2) 0.0390(18) 0.0196(16) 0.0136(15) 0.0178(16)
C76 0.061(3) 0.096(4) 0.038(2) 0.027(2) 0.0201(18) 0.020(2)
C77 0.065(3) 0.096(4) 0.037(2) -0.003(2) 0.0279(19) 0.003(3)
C78 0.063(3) 0.055(2) 0.061(3) -0.010(2) 0.030(2) 0.014(2)
C79 0.050(2) 0.0392(19) 0.046(2) 0.0078(15) 0.0199(16) 0.0113(16)
C80 0.0280(15) 0.0454(19) 0.0360(16) 0.0038(14) 0.0081(13) -0.0009(14)
C81 0.0275(15) 0.0390(17) 0.0373(16) 0.0014(13) 0.0046(13) -0.0021(13)
C82 0.0308(17) 0.050(2) 0.0435(18) 0.0006(15) 0.0069(14) -0.0017(15)
C83 0.052(2) 0.064(3) 0.053(2) 0.0015(19) 0.0042(18) -0.018(2)
C84 0.0330(18) 0.077(3) 0.0410(19) 0.0035(18) 0.0133(15) -0.0042(18)
C85 0.069(3) 0.075(3) 0.060(3) 0.012(2) 0.017(2) -0.024(2)
N1 0.0212(12) 0.0429(15) 0.0261(12) 0.0053(10) 0.0012(9) -0.0062(10)
N2 0.0202(12) 0.0507(16) 0.0246(12) 0.0065(11) 0.0011(9) -0.0060(11)
N3 0.0179(11) 0.0398(14) 0.0255(12) 0.0057(10) 0.0051(9) -0.0010(10)
N4 0.0237(12) 0.0356(13) 0.0245(12) -0.0017(10) 0.0046(9) 0.0012(10)
N5 0.0335(14) 0.0350(14) 0.0279(12) -0.0022(10) 0.0067(10) 0.0057(11)
N6 0.0338(14) 0.0351(14) 0.0300(13) 0.0014(11) 0.0086(11) 0.0073(11)
N7 0.0315(13) 0.0232(12) 0.0276(12) 0.0042(10) 0.0100(10) 0.0067(10)
N8 0.0245(11) 0.0196(11) 0.0250(11) 0.0023(9) 0.0027(9) 0.0067(9)
N9 0.0182(11) 0.0190(11) 0.0380(13) 0.0011(9) 0.0014(9) 0.0029(9)
N10 0.0201(11) 0.0177(11) 0.0380(13) 0.0011(9) 0.0029(10) 0.0003(9)
N11 0.0198(11) 0.0141(10) 0.0321(12) 0.0022(9) 0.0033(9) 0.0006(8)
N12 0.0162(11) 0.0244(11) 0.0247(11) 0.0034(9) -0.0009(9) -0.0009(9)

loop_
_atom_type_symbol
_atom_type_description
_atom_type_scat_dispersion_real
_atom_type_scat_dispersion_imag
_atom_type_scat_source
C C 0.0150 0.0070 'International Tables Vol C Tables 4.2.6.8 and 6.1.1.4'
H H 0.0000 0.0000 'International Tables Vol C Tables 4.2.6.8 and 6.1.1.4'
Cl Cl 0.3290 0.5400 'International Tables Vol C Tables 4.2.6.8 and 6.1.1.4'
N N 0.0250 0.0140 'International Tables Vol C Tables 4.2.6.8 and 6.1.1.4'

loop_
_geom_angle_atom_site_label_1
_geom_angle_atom_site_label_2
_geom_angle_atom_site_label_3
_geom_angle
_geom_angle_site_symmetry_1
_geom_angle_site_symmetry_3
_geom_angle_publ_flag
Cl1 C1 Cl2 111.1(3) . . ?
Cl3 C1 Cl1 110.9(4) . . ?
Cl3 C1 Cl2 110.5(3) . . ?
Cl4 C2 Cl6 108.1(2) . . ?
Cl5 C2 Cl4 113.1(2) . . ?
Cl5 C2 Cl6 111.4(2) . . ?
Cl10 C4 Cl11 111.6(3) . . ?
Cl10 C4 Cl12 110.9(3) . . ?
Cl12 C4 Cl11 110.8(3) . . ?
C27 C5 C6 124.3(3) . . ?
N2 C5 C6 114.6(3) . . ?
N2 C5 C27 121.0(3) . . ?
C81 C6 C5 131.9(3) . . ?
N3 C6 C5 119.7(3) . . ?
N3 C6 C81 108.0(3) . . ?
C80 C7 C8 131.9(3) . . ?
N3 C7 C8 121.1(3) . . ?
N3 C7 C80 107.0(3) . . ?
C7 C8 C74 118.1(3) . . ?
C9 C8 C7 122.4(3) . . ?
C9 C8 C74 119.5(3) . . ?
C8 C9 C69 129.9(3) . . ?
C8 C9 N4 120.9(3) . . ?
N4 C9 C69 109.2(2) . . ?
C68 C10 C11 127.7(3) . . ?
N4 C10 C11 119.4(3) . . ?
N4 C10 C68 112.8(2) . . ?
C67 C11 C10 121.4(3) . . ?
N5 C11 C10 116.4(3) . . ?
N5 C11 C67 122.1(3) . . ?
C66 C12 C13 122.8(3) . . ?
N6 C12 C13 115.0(3) . . ?
N6 C12 C66 122.2(3) . . ?
C61 C13 C12 129.8(3) . . ?
N7 C13 C12 121.3(3) . . ?
N7 C13 C61 108.9(3) . . ?
C60 C14 C15 132.3(3) . . ?
N7 C14 C15 121.0(2) . . ?
N7 C14 C60 106.4(2) . . ?
C14 C15 C54 116.7(2) . . ?
C16 C15 C14 124.5(2) . . ?
C16 C15 C54 118.4(2) . . ?
C15 C16 C49 131.2(2) . . ?
C15 C16 N8 119.9(2) . . ?
N8 C16 C49 108.7(2) . . ?
C48 C17 C18 127.6(2) . . ?
N8 C17 C18 120.6(2) . . ?
N8 C17 C48 111.9(2) . . ?
C47 C18 C17 122.4(2) . . ?
N9 C18 C17 115.4(2) . . ?
N9 C18 C47 122.2(2) . . ?
C46 C19 C20 121.3(2) . . ?
N10 C19 C20 117.0(2) . . ?
N10 C19 C46 121.7(2) . . ?
C41 C20 C19 129.1(2) . . ?
N11 C20 C19 118.1(2) . . ?
N11 C20 C41 112.8(2) . . ?
C22 C21 C40 132.3(2) . . ?
C22 C21 N11 118.4(2) . . ?
N11 C21 C40 109.3(2) . . ?
C21 C22 C23 120.5(2) . . ?
C21 C22 C34 123.8(2) . . ?
C23 C22 C34 115.6(2) . . ?
C29 C23 C22 132.5(2) . . ?
N12 C23 C22 120.2(2) . . ?
N12 C23 C29 107.2(2) . . ?
C28 C24 C25 134.1(2) . . ?
N12 C24 C25 118.2(2) . . ?
N12 C24 C28 107.4(2) . . ?
C26 C25 C24 124.2(2) . . ?
N1 C25 C24 115.1(2) . . ?
N1 C25 C26 120.7(3) . . ?
C27 C26 C25 117.9(3) . . ?
C26 C27 C5 118.8(3) . . ?
C24 C28 C29 106.9(2) . . ?
C24 C28 C32 128.1(2) . . ?
C29 C28 C32 125.0(2) . . ?
C23 C29 C28 107.6(2) . . ?
C23 C29 C30 126.5(3) . . ?
C28 C29 C30 125.8(3) . . ?
C31 C30 C29 113.0(3) . . ?
C28 C32 C33 113.9(3) . . ?
C35 C34 C22 121.5(3) . . ?
C35 C34 C39 119.1(3) . . ?
C39 C34 C22 119.4(3) . . ?
C34 C35 C36 119.4(3) . . ?
C37 C36 C35 120.8(4) . . ?
C36 C37 C38 120.2(3) . . ?
C37 C38 C39 120.1(4) . . ?
C38 C39 C34 120.4(4) . . ?
C21 C40 C44 127.2(2) . . ?
C41 C40 C21 106.3(2) . . ?
C41 C40 C44 125.9(3) . . ?
C20 C41 C42 125.6(2) . . ?
C40 C41 C20 105.8(2) . . ?
C40 C41 C42 128.2(2) . . ?
C41 C42 C43 112.3(3) . . ?
C40 C44 C45 112.0(3) . . ?
C47 C46 C19 118.3(2) . . ?
C46 C47 C18 117.9(2) . . ?
C17 C48 C52 125.4(2) . . ?
C49 C48 C17 106.4(2) . . ?
C49 C48 C52 128.1(3) . . ?
C16 C49 C50 130.0(2) . . ?
C48 C49 C16 106.1(2) . . ?
C48 C49 C50 123.7(2) . . ?
C49 C50 C51 114.6(3) . . ?
C48 C52 C53 114.1(3) . . ?
C55 C54 C15 118.7(3) . . ?
C55 C54 C59 119.0(3) . . ?
C59 C54 C15 122.2(3) . . ?
C54 C55 C56 120.6(4) . . ?
C57 C56 C55 119.5(4) . . ?
C58 C57 C56 120.3(4) . . ?
C57 C58 C59 120.8(4) . . ?
C54 C59 C58 119.7(4) . . ?
C14 C60 C64 129.6(3) . . ?
C61 C60 C14 107.4(3) . . ?
C61 C60 C64 122.9(3) . . ?
C13 C61 C60 107.0(3) . . ?
C13 C61 C62 126.8(3) . . ?
C60 C61 C62 126.2(3) . . ?
C61 C62 C63 113.4(3) . . ?
C60 C64 C65 112.3(3) . . ?
C67 C66 C12 117.9(3) . . ?
C66 C67 C11 117.9(3) . . ?
C10 C68 C72 126.4(3) . . ?
C69 C68 C10 105.4(3) . . ?
C69 C68 C72 127.8(3) . . ?
C9 C69 C70 127.4(3) . . ?
C68 C69 C9 106.6(2) . . ?
C68 C69 C70 124.9(3) . . ?
C69 C70 C71 112.0(3) . . ?
C73 C72 C68 111.3(3) . . ?
C75 C74 C8 119.6(3) . . ?
C75 C74 C79 117.8(3) . . ?
C79 C74 C8 122.5(3) . . ?
C76 C75 C74 121.0(4) . . ?
C77 C76 C75 120.7(4) . . ?
C78 C77 C76 119.5(3) . . ?
C77 C78 C79 120.9(4) . . ?
C74 C79 C78 120.1(3) . . ?
C7 C80 C81 107.4(3) . . ?
C7 C80 C84 127.7(3) . . ?
C81 C80 C84 124.7(3) . . ?
C6 C81 C80 106.9(3) . . ?
C6 C81 C82 127.3(3) . . ?
C80 C81 C82 125.7(3) . . ?
C83 C82 C81 113.4(3) . . ?
C85 C84 C80 113.0(3) . . ?
N2 N1 C25 121.0(2) . . ?
N1 N2 C5 120.2(2) . . ?
C6 N3 C7 110.8(2) . . ?
C10 N4 C9 105.8(2) . . ?
C11 N5 N6 120.0(2) . . ?
N5 N6 C12 119.9(3) . . ?
C13 N7 C14 110.2(2) . . ?
C17 N8 C16 106.8(2) . . ?
C18 N9 N10 119.9(2) . . ?
C19 N10 N9 119.9(2) . . ?
C20 N11 C21 105.6(2) . . ?
C23 N12 C24 110.9(2) . . ?

loop_
_geom_bond_atom_site_label_1
_geom_bond_atom_site_label_2
_geom_bond_distance
_geom_bond_site_symmetry_2
_geom_bond_publ_flag
C1 Cl1 1.751(6) . ?
C1 Cl2 1.757(5) . ?
C1 Cl3 1.703(6) . ?
C2 Cl4 1.739(4) . ?
C2 Cl5 1.723(5) . ?
C2 Cl6 1.751(4) . ?
C4 Cl10 1.709(6) . ?
C4 Cl11 1.753(5) . ?
C4 Cl12 1.732(6) . ?
C5 C6 1.462(4) . ?
C5 C27 1.393(4) . ?
C5 N2 1.342(4) . ?
C6 C81 1.399(4) . ?
C6 N3 1.352(4) . ?
C7 C8 1.439(4) . ?
C7 C80 1.405(4) . ?
C7 N3 1.367(4) . ?
C8 C9 1.384(4) . ?
C8 C74 1.478(4) . ?
C9 C69 1.454(4) . ?
C9 N4 1.408(4) . ?
C10 C11 1.470(4) . ?
C10 C68 1.457(4) . ?
C10 N4 1.314(4) . ?
C11 C67 1.401(4) . ?
C11 N5 1.335(4) . ?
C12 C13 1.464(4) . ?
C12 C66 1.391(4) . ?
C12 N6 1.343(4) . ?
C13 C61 1.400(4) . ?
C13 N7 1.348(4) . ?
C14 C15 1.429(4) . ?
C14 C60 1.427(4) . ?
C14 N7 1.379(4) . ?
C15 C16 1.391(4) . ?
C15 C54 1.497(4) . ?
C16 C49 1.456(4) . ?
C16 N8 1.410(3) . ?
C17 C18 1.467(4) . ?
C17 C48 1.445(4) . ?
C17 N8 1.321(3) . ?
C18 C47 1.399(4) . ?
C18 N9 1.338(4) . ?
C19 C20 1.471(4) . ?
C19 C46 1.406(4) . ?
C19 N10 1.340(3) . ?
C20 C41 1.460(4) . ?
C20 N11 1.317(3) . ?
C21 C22 1.371(4) . ?
C21 C40 1.464(4) . ?
C21 N11 1.410(3) . ?
C22 C23 1.452(4) . ?
C22 C34 1.483(4) . ?
C23 C29 1.399(4) . ?
C23 N12 1.362(3) . ?
C24 C25 1.448(4) . ?
C24 C28 1.403(4) . ?
C24 N12 1.364(3) . ?
C25 C26 1.403(4) . ?
C25 N1 1.343(4) . ?
C26 C27 1.368(4) . ?
C28 C29 1.414(4) . ?
C28 C32 1.499(4) . ?
C29 C30 1.504(4) . ?
C30 C31 1.500(6) . ?
C32 C33 1.523(5) . ?
C34 C35 1.393(4) . ?
C34 C39 1.393(4) . ?
C35 C36 1.400(5) . ?
C36 C37 1.365(6) . ?
C37 C38 1.375(7) . ?
C38 C39 1.389(5) . ?
C40 C41 1.364(4) . ?
C40 C44 1.505(4) . ?
C41 C42 1.506(4) . ?
C42 C43 1.514(5) . ?
C44 C45 1.522(5) . ?
C46 C47 1.363(4) . ?
C48 C49 1.380(4) . ?
C48 C52 1.493(4) . ?
C49 C50 1.510(4) . ?
C50 C51 1.517(5) . ?
C52 C53 1.515(5) . ?
C54 C55 1.381(5) . ?
C54 C59 1.386(5) . ?
C55 C56 1.396(5) . ?
C56 C57 1.366(7) . ?
C57 C58 1.364(8) . ?
C58 C59 1.387(6) . ?
C60 C61 1.401(4) . ?
C60 C64 1.500(4) . ?
C61 C62 1.501(4) . ?
C62 C63 1.512(6) . ?
C64 C65 1.525(5) . ?
C66 C67 1.370(4) . ?
C68 C69 1.367(4) . ?
C68 C72 1.501(4) . ?
C69 C70 1.513(4) . ?
C70 C71 1.517(5) . ?
C72 C73 1.492(6) . ?
C74 C75 1.385(4) . ?
C74 C79 1.389(5) . ?
C75 C76 1.375(5) . ?
C76 C77 1.365(7) . ?
C77 C78 1.354(7) . ?
C78 C79 1.392(5) . ?
C80 C81 1.412(5) . ?
C80 C84 1.509(4) . ?
C81 C82 1.505(5) . ?
C82 C83 1.499(6) . ?
C84 C85 1.508(6) . ?
N1 N2 1.331(3) . ?
N5 N6 1.339(4) . ?
N9 N10 1.347(3) . ?

loop_
_geom_hbond_atom_site_label_D
_geom_hbond_atom_site_label_H
_geom_hbond_atom_site_label_A
_geom_hbond_distance_DH
_geom_hbond_distance_HA
_geom_hbond_distance_DA
_geom_hbond_angle_DHA
_geom_hbond_site_symmetry_A
N7 H7 N8 0.861(10) 2.01(3) 2.626(3) 128(4) .

loop_
_geom_torsion_atom_site_label_1
_geom_torsion_atom_site_label_2
_geom_torsion_atom_site_label_3
_geom_torsion_atom_site_label_4
_geom_torsion
_geom_torsion_site_symmetry_1
_geom_torsion_site_symmetry_2
_geom_torsion_site_symmetry_3
_geom_torsion_site_symmetry_4
_geom_torsion_publ_flag
C5 C6 C81 C80 -172.8(3) . . . . ?
C5 C6 C81 C82 5.7(6) . . . . ?
C5 C6 N3 C7 173.8(3) . . . . ?
C6 C5 C27 C26 176.0(3) . . . . ?
C6 C5 N2 N1 -175.1(3) . . . . ?
C6 C81 C82 C83 88.3(4) . . . . ?
C7 C8 C9 C69 159.4(3) . . . . ?
C7 C8 C9 N4 -22.6(4) . . . . ?
C7 C8 C74 C75 121.7(3) . . . . ?
C7 C8 C74 C79 -59.5(4) . . . . ?
C7 C80 C81 C6 0.1(4) . . . . ?
C7 C80 C81 C82 -178.4(3) . . . . ?
C7 C80 C84 C85 -73.1(5) . . . . ?
C8 C7 C80 C81 176.2(3) . . . . ?
C8 C7 C80 C84 -9.4(6) . . . . ?
C8 C7 N3 C6 -176.8(3) . . . . ?
C8 C9 C69 C68 175.8(3) . . . . ?
C8 C9 C69 C70 -15.6(5) . . . . ?
C8 C9 N4 C10 -174.6(3) . . . . ?
C8 C74 C75 C76 178.2(4) . . . . ?
C8 C74 C79 C78 -177.2(4) . . . . ?
C9 C8 C74 C75 -58.6(4) . . . . ?
C9 C8 C74 C79 120.2(4) . . . . ?
C9 C69 C70 C71 -67.3(4) . . . . ?
C10 C11 C67 C66 -174.5(3) . . . . ?
C10 C11 N5 N6 174.2(3) . . . . ?
C10 C68 C69 C9 0.1(3) . . . . ?
C10 C68 C69 C70 -168.9(3) . . . . ?
C10 C68 C72 C73 82.1(4) . . . . ?
C11 C10 C68 C69 -174.3(3) . . . . ?
C11 C10 C68 C72 12.6(5) . . . . ?
C11 C10 N4 C9 173.2(3) . . . . ?
C11 N5 N6 C12 0.5(4) . . . . ?
C12 C13 C61 C60 -179.0(3) . . . . ?
C12 C13 C61 C62 0.8(5) . . . . ?
C12 C13 N7 C14 177.9(3) . . . . ?
C12 C66 C67 C11 0.3(5) . . . . ?
C13 C12 C66 C67 179.2(3) . . . . ?
C13 C12 N6 N5 -179.5(3) . . . . ?
C13 C61 C62 C63 -94.9(4) . . . . ?
C14 C15 C16 C49 176.1(3) . . . . ?
C14 C15 C16 N8 2.1(4) . . . . ?
C14 C15 C54 C55 -93.7(3) . . . . ?
C14 C15 C54 C59 85.1(4) . . . . ?
C14 C60 C61 C13 0.0(4) . . . . ?
C14 C60 C61 C62 -179.7(3) . . . . ?
C14 C60 C64 C65 -87.1(4) . . . . ?
C15 C14 C60 C61 171.9(3) . . . . ?
C15 C14 C60 C64 -11.3(6) . . . . ?
C15 C14 N7 C13 -171.8(3) . . . . ?
C15 C16 C49 C48 -171.6(3) . . . . ?
C15 C16 C49 C50 12.8(5) . . . . ?
C15 C16 N8 C17 171.6(3) . . . . ?
C15 C54 C55 C56 178.7(3) . . . . ?
C15 C54 C59 C58 -177.7(3) . . . . ?
C16 C15 C54 C55 79.2(4) . . . . ?
C16 C15 C54 C59 -102.0(4) . . . . ?
C16 C49 C50 C51 -108.6(4) . . . . ?
C17 C18 C47 C46 -177.3(3) . . . . ?
C17 C18 N9 N10 179.6(2) . . . . ?
C17 C48 C49 C16 -1.1(3) . . . . ?
C17 C48 C49 C50 174.8(3) . . . . ?
C17 C48 C52 C53 -56.8(4) . . . . ?
C18 C17 C48 C49 179.8(3) . . . . ?
C18 C17 C48 C52 -3.3(5) . . . . ?
C18 C17 N8 C16 -177.9(2) . . . . ?
C18 N9 N10 C19 -2.1(4) . . . . ?
C19 C20 C41 C40 174.5(3) . . . . ?
C19 C20 C41 C42 -11.8(5) . . . . ?
C19 C20 N11 C21 -173.9(2) . . . . ?
C19 C46 C47 C18 -2.3(4) . . . . ?
C20 C19 C46 C47 178.8(3) . . . . ?
C20 C19 N10 N9 -176.6(2) . . . . ?
C20 C41 C42 C43 -75.0(4) . . . . ?
C21 C22 C23 C29 -143.3(3) . . . . ?
C21 C22 C23 N12 40.8(4) . . . . ?
C21 C22 C34 C35 53.0(4) . . . . ?
C21 C22 C34 C39 -129.0(3) . . . . ?
C21 C40 C41 C20 0.3(3) . . . . ?
C21 C40 C41 C42 -173.2(3) . . . . ?
C21 C40 C44 C45 65.0(4) . . . . ?
C22 C21 C40 C41 -178.8(3) . . . . ?
C22 C21 C40 C44 9.5(5) . . . . ?
C22 C21 N11 C20 177.4(2) . . . . ?
C22 C23 C29 C28 -176.5(3) . . . . ?
C22 C23 C29 C30 7.9(5) . . . . ?
C22 C23 N12 C24 175.6(2) . . . . ?
C22 C34 C35 C36 178.2(3) . . . . ?
C22 C34 C39 C38 179.4(3) . . . . ?
C23 C22 C34 C35 -129.7(3) . . . . ?
C23 C22 C34 C39 48.4(4) . . . . ?
C23 C29 C30 C31 85.2(5) . . . . ?
C24 C25 C26 C27 -174.1(3) . . . . ?
C24 C25 N1 N2 174.7(3) . . . . ?
C24 C28 C29 C23 1.4(3) . . . . ?
C24 C28 C29 C30 177.1(3) . . . . ?
C24 C28 C32 C33 -81.1(4) . . . . ?
C25 C24 C28 C29 171.1(3) . . . . ?
C25 C24 C28 C32 -8.9(5) . . . . ?
C25 C24 N12 C23 -172.4(2) . . . . ?
C25 C26 C27 C5 -0.4(5) . . . . ?
C25 N1 N2 C5 -0.9(5) . . . . ?
C26 C25 N1 N2 -4.4(4) . . . . ?
C27 C5 C6 C81 -21.0(6) . . . . ?
C27 C5 C6 N3 167.1(3) . . . . ?
C27 C5 N2 N1 5.6(5) . . . . ?
C28 C24 C25 C26 9.4(5) . . . . ?
C28 C24 C25 N1 -169.7(3) . . . . ?
C28 C24 N12 C23 2.1(3) . . . . ?
C28 C29 C30 C31 -89.7(5) . . . . ?
C29 C23 N12 C24 -1.2(3) . . . . ?
C29 C28 C32 C33 98.9(4) . . . . ?
C32 C28 C29 C23 -178.6(3) . . . . ?
C32 C28 C29 C30 -2.9(5) . . . . ?
C34 C22 C23 C29 39.3(4) . . . . ?
C34 C22 C23 N12 -136.6(3) . . . . ?
C34 C35 C36 C37 2.3(5) . . . . ?
C35 C34 C39 C38 -2.5(5) . . . . ?
C35 C36 C37 C38 -2.4(6) . . . . ?
C36 C37 C38 C39 0.1(6) . . . . ?
C37 C38 C39 C34 2.4(6) . . . . ?
C39 C34 C35 C36 0.1(5) . . . . ?
C40 C21 C22 C23 -161.4(3) . . . . ?
C40 C21 C22 C34 15.8(5) . . . . ?
C40 C21 N11 C20 -3.1(3) . . . . ?
C40 C41 C42 C43 97.3(4) . . . . ?
C41 C20 N11 C21 3.3(3) . . . . ?
C41 C40 C44 C45 -105.2(4) . . . . ?
C44 C40 C41 C20 172.1(3) . . . . ?
C44 C40 C41 C42 -1.4(5) . . . . ?
C46 C19 C20 C41 155.0(3) . . . . ?
C46 C19 C20 N11 -28.3(4) . . . . ?
C46 C19 N10 N9 1.6(4) . . . . ?
C47 C18 N9 N10 0.4(4) . . . . ?
C48 C17 C18 C47 135.0(3) . . . . ?
C48 C17 C18 N9 -44.2(4) . . . . ?
C48 C17 N8 C16 2.9(3) . . . . ?
C48 C49 C50 C51 76.5(4) . . . . ?
C49 C16 N8 C17 -3.5(3) . . . . ?
C49 C48 C52 C53 119.5(3) . . . . ?
C52 C48 C49 C16 -178.0(3) . . . . ?
C52 C48 C49 C50 -2.0(5) . . . . ?
C54 C15 C16 C49 3.8(5) . . . . ?
C54 C15 C16 N8 -170.1(3) . . . . ?
C54 C55 C56 C57 -0.3(6) . . . . ?
C55 C54 C59 C58 1.0(5) . . . . ?
C55 C56 C57 C58 -0.3(6) . . . . ?
C56 C57 C58 C59 1.3(6) . . . . ?
C57 C58 C59 C54 -1.7(6) . . . . ?
C59 C54 C55 C56 -0.1(5) . . . . ?
C60 C14 C15 C16 -172.4(3) . . . . ?
C60 C14 C15 C54 0.0(5) . . . . ?
C60 C14 N7 C13 2.6(3) . . . . ?
C60 C61 C62 C63 84.8(4) . . . . ?
C61 C13 N7 C14 -2.7(3) . . . . ?
C61 C60 C64 C65 89.3(4) . . . . ?
C64 C60 C61 C13 -177.0(3) . . . . ?
C64 C60 C61 C62 3.2(5) . . . . ?
C66 C12 C13 C61 -146.5(3) . . . . ?
C66 C12 C13 N7 32.8(4) . . . . ?
C66 C12 N6 N5 1.5(4) . . . . ?
C67 C11 N5 N6 -2.1(4) . . . . ?
C68 C10 C11 C67 -154.7(3) . . . . ?
C68 C10 C11 N5 29.0(4) . . . . ?
C68 C10 N4 C9 -3.8(3) . . . . ?
C68 C69 C70 C71 99.3(4) . . . . ?
C69 C9 N4 C10 3.8(3) . . . . ?
C69 C68 C72 C73 -89.6(4) . . . . ?
C72 C68 C69 C9 173.2(3) . . . . ?
C72 C68 C69 C70 4.2(5) . . . . ?
C74 C8 C9 C69 -20.2(5) . . . . ?
C74 C8 C9 N4 157.8(3) . . . . ?
C74 C75 C76 C77 -0.3(7) . . . . ?
C75 C74 C79 C78 1.6(6) . . . . ?
C75 C76 C77 C78 0.3(8) . . . . ?
C76 C77 C78 C79 0.7(8) . . . . ?
C77 C78 C79 C74 -1.7(7) . . . . ?
C79 C74 C75 C76 -0.7(6) . . . . ?
C80 C7 C8 C9 157.4(4) . . . . ?
C80 C7 C8 C74 -23.0(5) . . . . ?
C80 C7 N3 C6 -0.1(4) . . . . ?
C80 C81 C82 C83 -93.5(4) . . . . ?
C81 C6 N3 C7 0.2(4) . . . . ?
C81 C80 C84 C85 100.5(4) . . . . ?
C84 C80 C81 C6 -174.6(3) . . . . ?
C84 C80 C81 C82 6.9(6) . . . . ?
N1 C25 C26 C27 5.0(5) . . . . ?
N2 C5 C6 C81 159.8(3) . . . . ?
N2 C5 C6 N3 -12.1(4) . . . . ?
N2 C5 C27 C26 -4.9(5) . . . . ?
N3 C6 C81 C80 -0.2(4) . . . . ?
N3 C6 C81 C82 178.3(3) . . . . ?
N3 C7 C8 C9 -26.9(5) . . . . ?
N3 C7 C8 C74 152.8(3) . . . . ?
N3 C7 C80 C81 0.0(4) . . . . ?
N3 C7 C80 C84 174.5(4) . . . . ?
N4 C9 C69 C68 -2.4(3) . . . . ?
N4 C9 C69 C70 166.3(3) . . . . ?
N4 C10 C11 C67 28.9(4) . . . . ?
N4 C10 C11 N5 -147.5(3) . . . . ?
N4 C10 C68 C69 2.4(3) . . . . ?
N4 C10 C68 C72 -170.8(3) . . . . ?
N5 C11 C67 C66 1.7(5) . . . . ?
N6 C12 C13 C61 34.5(5) . . . . ?
N6 C12 C13 N7 -146.1(3) . . . . ?
N6 C12 C66 C67 -1.9(5) . . . . ?
N7 C13 C61 C60 1.6(4) . . . . ?
N7 C13 C61 C62 -178.7(3) . . . . ?
N7 C14 C15 C16 0.4(5) . . . . ?
N7 C14 C15 C54 172.8(3) . . . . ?
N7 C14 C60 C61 -1.6(3) . . . . ?
N7 C14 C60 C64 175.2(3) . . . . ?
N8 C16 C49 C48 2.9(3) . . . . ?
N8 C16 C49 C50 -172.7(3) . . . . ?
N8 C17 C18 C47 -44.1(4) . . . . ?
N8 C17 C18 N9 136.7(3) . . . . ?
N8 C17 C48 C49 -1.1(3) . . . . ?
N8 C17 C48 C52 175.9(3) . . . . ?
N9 C18 C47 C46 1.8(4) . . . . ?
N10 C19 C20 C41 -26.8(4) . . . . ?
N10 C19 C20 N11 149.9(3) . . . . ?
N10 C19 C46 C47 0.6(4) . . . . ?
N11 C20 C41 C40 -2.4(3) . . . . ?
N11 C20 C41 C42 171.4(3) . . . . ?
N11 C21 C22 C23 18.1(4) . . . . ?
N11 C21 C22 C34 -164.7(2) . . . . ?
N11 C21 C40 C41 1.7(3) . . . . ?
N11 C21 C40 C44 -170.0(3) . . . . ?
N12 C23 C29 C28 -0.1(3) . . . . ?
N12 C23 C29 C30 -175.8(3) . . . . ?
N12 C24 C25 C26 -177.9(3) . . . . ?
N12 C24 C25 N1 3.0(4) . . . . ?
N12 C24 C28 C29 -2.1(3) . . . . ?
N12 C24 C28 C32 177.8(3) . . . . ?

loop_
_smtbx_masks_void_nr
_smtbx_masks_void_average_x
_smtbx_masks_void_average_y
_smtbx_masks_void_average_z
_smtbx_masks_void_volume
_smtbx_masks_void_count_electrons
_smtbx_masks_void_content
1 0.000 0.000 0.500 255.1 73.8 ?
2 -0.070 0.361 0.662 36.5 0.0 ?
3 0.070 0.639 0.338 36.5 0.0 ?
4 0.430 0.139 0.162 36.5 0.0 ?
5 0.500 0.500 0.000 255.1 73.8 ?
6 0.570 0.861 0.838 36.5 0.0 ?
